data_7061682
loop_
_publ_author_name
'Sulaiman, Adam A. A.'
'Ahmad, Saeed'
'Mujahid Hashimi, Saeed'
'Alqosaibi, Amany I.'
'Peedikakkal, Abdul Malik Puthan'
'Alhoshani, Ali'
'Alsaleh, Nasser B.'
'Isab, Anvarhusein A.'

_publ_section_title
;
 Novel dinuclear gold(i) complexes containing
 bis(diphenylphosphano)alkanes and
 (biphenyl-2-yl)(di-tert-butyl)phosphane: synthesis, structural
 characterization and anticancer activity
;
_journal_issue 35
_journal_name_full 'New Journal of Chemistry'
_journal_page_first 16821
_journal_page_last 16831
_journal_paper_doi 10.1039/D2NJ01680J
_journal_volume 46
_journal_year 2022
_chemical_formula_sum 'C68 H Au2 F12 N P6'
_chemical_formula_weight 1639.45
_space_group_crystal_system monoclinic
_space_group_IT_number 15
_space_group_name_Hall '-C 2yc'
_space_group_name_H-M_alt 'C 1 2/c 1'
_atom_sites_solution_hydrogens geom
_audit_creation_method SHELXL-2016/6
_audit_update_record
;
2022-03-28 deposited with the CCDC.	2022-08-01 downloaded from the CCDC.
;
_cell_angle_alpha 90
_cell_angle_beta 117.286(5)
_cell_angle_gamma 90
_cell_formula_units_Z 4
_cell_length_a 24.428(7)
_cell_length_b 11.823(4)
_cell_length_c 26.342(11)
_cell_measurement_temperature 296(2)
_cell_volume 6761(4)
_computing_structure_refinement 'SHELXL-2016/6 (Sheldrick, 2016)'
_computing_structure_solution 'SHELXT 2014/5 (Sheldrick, 2014)'
_diffrn_ambient_temperature 296(2)
_diffrn_measured_fraction_theta_full 0.503
_diffrn_measured_fraction_theta_max 0.701
_diffrn_radiation_type MoK\a
_diffrn_radiation_wavelength 0.71073
_diffrn_reflns_av_R_equivalents 0.0454
_diffrn_reflns_av_unetI/netI 0.0633
_diffrn_reflns_Laue_measured_fraction_full 0.503
_diffrn_reflns_Laue_measured_fraction_max 0.701
_diffrn_reflns_limit_h_max 38
_diffrn_reflns_limit_h_min -31
_diffrn_reflns_limit_k_max 18
_diffrn_reflns_limit_k_min -18
_diffrn_reflns_limit_l_max 41
_diffrn_reflns_limit_l_min -41
_diffrn_reflns_number 35044
_diffrn_reflns_point_group_measured_fraction_full 0.503
_diffrn_reflns_point_group_measured_fraction_max 0.701
_diffrn_reflns_theta_full 25.242
_diffrn_reflns_theta_max 34.326
_diffrn_reflns_theta_min 2.314
_exptl_absorpt_coefficient_mu 4.548
_exptl_crystal_density_diffrn 1.611
_exptl_crystal_F_000 3088
_exptl_crystal_size_max 0.400
_exptl_crystal_size_mid 0.400
_exptl_crystal_size_min 0.400
_refine_diff_density_max 1.224
_refine_diff_density_min -1.358
_refine_diff_density_rms 0.172
_refine_ls_extinction_coef 0.0014(2)
_refine_ls_extinction_expression Fc^*^=kFc[1+0.001xFc^2^\l^3^/sin(2\q)]^-1/4^
_refine_ls_extinction_method 'SHELXL-2016/6 (Sheldrick 2016)'
_refine_ls_goodness_of_fit_ref 0.973
_refine_ls_hydrogen_treatment constr
_refine_ls_matrix_type full
_refine_ls_number_parameters 400
_refine_ls_number_reflns 9926
_refine_ls_number_restraints 0
_refine_ls_restrained_S_all 0.973
_refine_ls_R_factor_all 0.0824
_refine_ls_R_factor_gt 0.0506
_refine_ls_shift/su_max 13.683
_refine_ls_shift/su_mean 0.779
_refine_ls_structure_factor_coef Fsqd
_refine_ls_weighting_details 'w=1/[\s^2^(Fo^2^)+(0.1024P)^2^] where P=(Fo^2^+2Fc^2^)/3'
_refine_ls_weighting_scheme calc
_refine_ls_wR_factor_gt 0.1449
_refine_ls_wR_factor_ref 0.1632
_reflns_Friedel_coverage 0.000
_reflns_number_gt 6944
_reflns_number_total 9926
_reflns_threshold_expression 'I > 2\s(I)'
_cod_data_source_file d2nj01680j2.cif
_cod_data_source_block AMAD174_0ma_a
_cod_depositor_comments 'Adding full bibliography for 7061681--7061683.cif.'
_cod_original_sg_symbol_H-M 'C 2/c'
_cod_database_code 7061682
_shelx_shelxl_version_number 2016/6
_shelx_space_group_comment
;
The symmetry employed for this shelxl refinement is uniquely defined
by the following loop, which should always be used as a source of
symmetry information in preference to the above space-group names.
They are only intended as comments.
;
_shelx_estimated_absorpt_t_min 0.263
_shelx_estimated_absorpt_t_max 0.263

loop_
_space_group_symop_operation_xyz
'x, y, z'
'-x, y, -z+1/2'
'x+1/2, y+1/2, z'
'-x+1/2, y+1/2, -z+1/2'
'-x, -y, -z'
'x, -y, z-1/2'
'-x+1/2, -y+1/2, -z'
'x+1/2, -y+1/2, z-1/2'

loop_
_atom_site_label
_atom_site_type_symbol
_atom_site_fract_x
_atom_site_fract_y
_atom_site_fract_z
_atom_site_U_iso_or_equiv
_atom_site_adp_type
_atom_site_occupancy
_atom_site_site_symmetry_order
_atom_site_calc_flag
_atom_site_refinement_flags_posn
_atom_site_refinement_flags_adp
_atom_site_refinement_flags_occupancy
_atom_site_disorder_assembly
_atom_site_disorder_group
Au1 Au 0.35153(2) 0.15390(2) 0.67843(2) 0.03541(11) Uani 1 1 d . . . . .
P2 P 0.38411(6) 0.29462(12) 0.74658(6) 0.0312(3) Uani 1 1 d . . . . .
P1 P 0.32221(7) 0.00078(13) 0.61582(7) 0.0336(3) Uani 1 1 d . . . . .
P3 P 0.45423(16) 0.3048(2) 0.38997(14) 0.0654(6) Uani 1 1 d . . . . .
C19 C 0.2631(3) 0.3564(7) 0.7086(4) 0.0480(17) Uani 1 1 d . . . . .
H19 H 0.255485 0.279528 0.701259 0.058 Uiso 1 1 calc R U . . .
C12 C 0.3039(3) 0.2886(6) 0.5702(3) 0.0421(12) Uani 1 1 d . . . . .
H12 H 0.268319 0.246249 0.559923 0.051 Uiso 1 1 calc R U . . .
C7 C 0.3550(3) 0.2392(5) 0.5669(3) 0.0361(10) Uani 1 1 d . . . . .
C1 C 0.3314(3) 0.0247(5) 0.5519(3) 0.0371(11) Uani 1 1 d . . . . .
C15 C 0.3340(3) 0.5103(7) 0.7419(4) 0.0507(16) Uani 1 1 d . . . . .
H15 H 0.373891 0.538457 0.756616 0.061 Uiso 1 1 calc R U . . .
C10 C 0.3582(6) 0.4624(6) 0.6036(4) 0.068(3) Uani 1 1 d . . . . .
H10 H 0.360152 0.536257 0.616459 0.082 Uiso 1 1 calc R U . . .
C8 C 0.4078(4) 0.3075(8) 0.5837(4) 0.0521(17) Uani 1 1 d . . . . .
H8 H 0.443225 0.277622 0.584104 0.062 Uiso 1 1 calc R U . . .
N1 N 0.500000 0.3060(8) 0.750000 0.0445(16) Uani 1 2 d S T P . .
H1A H 0.514643 0.261690 0.780721 0.053 Uiso 0.5 1 calc R U P . .
H1B H 0.485357 0.261690 0.719278 0.053 Uiso 0.5 1 calc R U P . .
C9 C 0.4073(5) 0.4181(8) 0.5997(4) 0.062(2) Uani 1 1 d . . . . .
H9 H 0.441451 0.463531 0.608004 0.074 Uiso 1 1 calc R U . . .
C29 C 0.3848(8) -0.1251(13) 0.7158(5) 0.079(4) Uani 1 1 d . . . . .
H29A H 0.346414 -0.105639 0.715371 0.119 Uiso 1 1 calc R U . . .
H29B H 0.416600 -0.075617 0.741437 0.119 Uiso 1 1 calc R U . . .
H29C H 0.395153 -0.201906 0.728256 0.119 Uiso 1 1 calc R U . . .
C16 C 0.2843(5) 0.5840(9) 0.7291(6) 0.072(3) Uani 1 1 d . . . . .
H16 H 0.292134 0.660291 0.738155 0.086 Uiso 1 1 calc R U . . .
C13 C 0.2007(4) 0.0649(9) 0.5661(5) 0.065(2) Uani 1 1 d . . . . .
H13A H 0.176665 0.082019 0.585544 0.098 Uiso 1 1 calc R U . . .
H13B H 0.173736 0.051403 0.526444 0.098 Uiso 1 1 calc R U . . .
H13C H 0.227255 0.127614 0.569841 0.098 Uiso 1 1 calc R U . . .
C4 C 0.3632(5) 0.0387(8) 0.4623(4) 0.061(2) Uani 1 1 d . . . . .
H4 H 0.374038 0.043201 0.432862 0.073 Uiso 1 1 calc R U . . .
C2 C 0.3256(5) -0.0664(7) 0.5170(4) 0.0555(18) Uani 1 1 d . . . . .
H2 H 0.308859 -0.133052 0.522611 0.067 Uiso 1 1 calc R U . . .
C14 C 0.2397(3) -0.0408(6) 0.5927(4) 0.0453(14) Uani 1 1 d . . . . .
F1 F 0.5254(6) 0.290(2) 0.4294(8) 0.220(11) Uani 1 1 d . . . . .
C6 C 0.3507(3) 0.1305(6) 0.5392(3) 0.0365(10) Uani 1 1 d . . . . .
C3 C 0.3434(6) -0.0638(8) 0.4742(5) 0.064(2) Uani 1 1 d . . . . .
H3 H 0.342146 -0.128777 0.453813 0.077 Uiso 1 1 calc R U . . .
F2 F 0.4345(9) 0.2400(18) 0.4291(8) 0.215(9) Uani 1 1 d . . . . .
C18 C 0.2138(4) 0.4292(12) 0.6953(5) 0.068(3) Uani 1 1 d . . . . .
H18 H 0.173970 0.400969 0.680980 0.082 Uiso 1 1 calc R U . . .
C11 C 0.3062(5) 0.4006(7) 0.5889(4) 0.0552(19) Uani 1 1 d . . . . .
H11 H 0.272555 0.432085 0.591155 0.066 Uiso 1 1 calc R U . . .
C21 C 0.4483(2) 0.3768(5) 0.7490(3) 0.0340(10) Uani 1 1 d . . . . .
H21A H 0.433177 0.426161 0.715940 0.041 Uiso 1 1 calc R U . . .
H21B H 0.464433 0.424270 0.782801 0.041 Uiso 1 1 calc R U . . .
C17 C 0.2250(5) 0.5472(11) 0.7038(5) 0.069(3) Uani 1 1 d . . . . .
H17 H 0.192485 0.598132 0.692323 0.083 Uiso 1 1 calc R U . . .
C00I C 0.3231(3) 0.3950(6) 0.7325(3) 0.0375(12) Uani 1 1 d . . . . .
C22 C 0.4119(3) 0.2444(6) 0.8199(3) 0.0387(11) Uani 1 1 d . . . . .
C23 C 0.4178(4) 0.3192(9) 0.8627(3) 0.0507(16) Uani 1 1 d . . . . .
H23 H 0.406738 0.394616 0.853766 0.061 Uiso 1 1 calc R U . . .
C5 C 0.3667(4) 0.1321(9) 0.4937(4) 0.0513(16) Uani 1 1 d . . . . .
H5 H 0.380148 0.199668 0.485035 0.062 Uiso 1 1 calc R U . . .
C24 C 0.4313(4) 0.1328(8) 0.8345(4) 0.0488(16) Uani 1 1 d . . . . .
H24 H 0.428564 0.082604 0.806230 0.059 Uiso 1 1 calc R U . . .
C28 C 0.3787(4) -0.1126(7) 0.6567(4) 0.058(2) Uani 1 1 d . . . . .
C27 C 0.4401(4) 0.2828(11) 0.9185(4) 0.064(2) Uani 1 1 d . . . . .
H27 H 0.443094 0.332690 0.946964 0.077 Uiso 1 1 calc R U . . .
C26 C 0.4582(5) 0.1701(10) 0.9317(5) 0.061(2) Uani 1 1 d . . . . .
H26 H 0.472895 0.144892 0.969139 0.074 Uiso 1 1 calc R U . . .
C25 C 0.4544(5) 0.0960(9) 0.8901(4) 0.060(2) Uani 1 1 d . . . . .
H25 H 0.467453 0.021580 0.899362 0.073 Uiso 1 1 calc R U . . .
F3 F 0.4702(8) 0.3534(11) 0.3454(7) 0.149(5) Uani 1 1 d . . . . .
C30 C 0.3674(7) -0.2313(8) 0.6311(6) 0.077(3) Uani 1 1 d . . . . .
H30A H 0.393748 -0.284157 0.659431 0.116 Uiso 1 1 calc R U . . .
H30B H 0.376330 -0.232452 0.599139 0.116 Uiso 1 1 calc R U . . .
H30C H 0.325182 -0.251929 0.618484 0.116 Uiso 1 1 calc R U . . .
C32 C 0.2133(6) -0.1328(12) 0.5459(6) 0.078(3) Uani 1 1 d . . . . .
H32A H 0.246500 -0.172015 0.543652 0.117 Uiso 1 1 calc R U . . .
H32B H 0.187544 -0.098007 0.509785 0.117 Uiso 1 1 calc R U . . .
H32C H 0.189378 -0.185467 0.555270 0.117 Uiso 1 1 calc R U . . .
C33 C 0.2331(6) -0.0752(13) 0.6447(5) 0.078(3) Uani 1 1 d . . . . .
H33A H 0.222540 -0.010198 0.660247 0.117 Uiso 1 1 calc R U . . .
H33B H 0.271357 -0.106206 0.672864 0.117 Uiso 1 1 calc R U . . .
H33C H 0.201253 -0.131103 0.634189 0.117 Uiso 1 1 calc R U . . .
C31 C 0.4408(5) -0.0664(12) 0.6615(7) 0.084(4) Uani 1 1 d . . . . .
H31A H 0.449827 0.005523 0.680532 0.126 Uiso 1 1 calc R U . . .
H31B H 0.437419 -0.057559 0.623919 0.126 Uiso 1 1 calc R U . . .
H31C H 0.473336 -0.118699 0.682920 0.126 Uiso 1 1 calc R U . . .
F5 F 0.3808(4) 0.3236(6) 0.3518(4) 0.1111(17) Uani 1 1 d . . . . .
F4 F 0.4408(4) 0.1852(7) 0.3556(4) 0.1149(17) Uani 1 1 d . . . . .
F6 F 0.4466(4) 0.4324(6) 0.3908(4) 0.1187(18) Uani 1 1 d . . . . .

loop_
_atom_site_aniso_label
_atom_site_aniso_U_11
_atom_site_aniso_U_22
_atom_site_aniso_U_33
_atom_site_aniso_U_23
_atom_site_aniso_U_13
_atom_site_aniso_U_12
Au1 0.03676(14) 0.03608(14) 0.03591(14) -0.00957(7) 0.01882(9) -0.00472(7)
P2 0.0263(5) 0.0356(6) 0.0348(6) -0.0097(5) 0.0166(5) -0.0035(4)
P1 0.0393(6) 0.0312(6) 0.0349(6) -0.0071(5) 0.0210(5) -0.0068(5)
P3 0.0784(16) 0.0541(13) 0.0687(15) 0.0094(11) 0.0383(13) 0.0049(12)
C19 0.033(3) 0.068(5) 0.046(4) -0.011(3) 0.021(2) 0.000(3)
C12 0.049(3) 0.036(3) 0.044(3) -0.002(2) 0.023(3) 0.002(2)
C7 0.036(2) 0.037(3) 0.033(2) 0.001(2) 0.0139(19) -0.001(2)
C1 0.044(3) 0.035(2) 0.039(3) -0.006(2) 0.025(2) -0.005(2)
C15 0.045(3) 0.050(3) 0.062(4) -0.012(3) 0.029(3) 0.002(3)
C10 0.099(7) 0.031(3) 0.053(4) -0.004(3) 0.015(4) -0.010(4)
C8 0.049(3) 0.045(4) 0.059(4) 0.001(3) 0.023(3) -0.012(3)
N1 0.036(3) 0.056(4) 0.051(4) 0.000 0.028(3) 0.000
C9 0.075(5) 0.044(4) 0.055(4) -0.004(3) 0.021(4) -0.026(4)
C29 0.091(9) 0.072(6) 0.054(5) 0.011(5) 0.015(6) 0.020(7)
C16 0.072(6) 0.058(5) 0.095(8) 0.003(5) 0.046(6) 0.020(4)
C13 0.042(3) 0.067(5) 0.090(7) 0.001(5) 0.032(4) 0.002(4)
C4 0.089(6) 0.055(4) 0.065(5) -0.001(4) 0.057(5) 0.002(4)
C2 0.084(5) 0.038(3) 0.057(4) -0.012(3) 0.043(4) -0.006(3)
C14 0.045(3) 0.043(3) 0.054(4) -0.005(3) 0.028(3) -0.011(3)
F1 0.095(8) 0.38(3) 0.190(17) 0.176(19) 0.072(11) 0.072(14)
C6 0.039(2) 0.037(2) 0.041(3) 0.002(2) 0.025(2) 0.002(2)
C3 0.096(7) 0.049(4) 0.070(5) -0.019(4) 0.057(5) -0.002(4)
F2 0.206(16) 0.26(2) 0.252(16) 0.150(16) 0.169(14) 0.063(14)
C18 0.036(3) 0.108(8) 0.062(5) -0.019(5) 0.024(3) 0.003(4)
C11 0.074(5) 0.048(4) 0.041(3) 0.000(3) 0.024(4) 0.016(3)
C21 0.029(2) 0.037(2) 0.041(3) -0.007(2) 0.019(2) -0.0022(19)
C17 0.058(4) 0.090(7) 0.072(6) 0.016(5) 0.039(4) 0.032(5)
C00I 0.031(2) 0.049(3) 0.035(3) -0.006(2) 0.018(2) 0.003(2)
C22 0.030(2) 0.049(3) 0.039(3) -0.006(2) 0.018(2) -0.003(2)
C23 0.048(3) 0.069(4) 0.040(3) -0.010(3) 0.024(3) 0.004(3)
C5 0.055(4) 0.065(4) 0.047(4) 0.005(3) 0.034(3) -0.002(3)
C24 0.046(3) 0.048(4) 0.050(4) 0.006(3) 0.020(3) -0.003(3)
C28 0.058(4) 0.042(4) 0.066(5) 0.000(3) 0.022(4) 0.001(3)
C27 0.056(4) 0.095(7) 0.044(4) 0.000(4) 0.026(3) 0.009(4)
C26 0.055(4) 0.085(6) 0.046(4) 0.007(4) 0.024(4) -0.001(4)
C25 0.061(5) 0.057(5) 0.054(4) 0.011(4) 0.018(4) -0.004(4)
F3 0.133(9) 0.210(11) 0.125(9) 0.053(7) 0.078(8) 0.007(7)
C30 0.103(8) 0.040(4) 0.089(7) -0.010(4) 0.044(6) 0.011(5)
C32 0.071(6) 0.090(6) 0.074(7) -0.023(6) 0.035(5) -0.033(5)
C33 0.077(6) 0.106(9) 0.072(6) 0.012(6) 0.053(5) -0.017(6)
C31 0.051(4) 0.078(7) 0.115(10) 0.013(7) 0.031(6) 0.012(5)
F5 0.084(3) 0.122(4) 0.113(4) 0.003(3) 0.032(3) 0.016(3)
F4 0.113(4) 0.109(3) 0.123(4) -0.014(4) 0.054(4) -0.001(3)
F6 0.120(4) 0.096(4) 0.139(4) -0.003(3) 0.059(3) 0.000(3)

loop_
_atom_type_symbol
_atom_type_description
_atom_type_scat_dispersion_real
_atom_type_scat_dispersion_imag
_atom_type_scat_source
C C 0.0033 0.0016 'International Tables Vol C Tables 4.2.6.8 and 6.1.1.4'
H H 0.0000 0.0000 'International Tables Vol C Tables 4.2.6.8 and 6.1.1.4'
N N 0.0061 0.0033 'International Tables Vol C Tables 4.2.6.8 and 6.1.1.4'
F F 0.0171 0.0103 'International Tables Vol C Tables 4.2.6.8 and 6.1.1.4'
P P 0.1023 0.0942 'International Tables Vol C Tables 4.2.6.8 and 6.1.1.4'
Au Au -2.0133 8.8022 'International Tables Vol C Tables 4.2.6.8 and 6.1.1.4'

loop_
_geom_angle_atom_site_label_1
_geom_angle_atom_site_label_2
_geom_angle_atom_site_label_3
_geom_angle
_geom_angle_site_symmetry_1
_geom_angle_site_symmetry_3
_geom_angle_publ_flag
P2 Au1 P1 175.18(6) . . ?
C00I P2 C21 105.9(3) . . ?
C00I P2 C22 107.5(3) . . ?
C21 P2 C22 103.9(3) . . ?
C00I P2 Au1 110.9(2) . . ?
C21 P2 Au1 113.4(2) . . ?
C22 P2 Au1 114.6(2) . . ?
C1 P1 C14 108.0(3) . . ?
C1 P1 C28 105.8(4) . . ?
C14 P1 C28 113.4(4) . . ?
C1 P1 Au1 113.9(2) . . ?
C14 P1 Au1 111.6(2) . . ?
C28 P1 Au1 104.1(3) . . ?
F1 P3 F2 95.3(9) . . ?
F1 P3 F6 102.1(11) . . ?
F2 P3 F6 114.2(9) . . ?
F1 P3 F3 87.4(8) . . ?
F2 P3 F3 171.3(11) . . ?
F6 P3 F3 73.2(6) . . ?
F1 P3 F5 177.3(10) . . ?
F2 P3 F5 83.5(8) . . ?
F6 P3 F5 76.4(4) . . ?
F3 P3 F5 94.2(7) . . ?
F1 P3 F4 98.5(11) . . ?
F2 P3 F4 83.9(10) . . ?
F6 P3 F4 150.9(5) . . ?
F3 P3 F4 87.5(6) . . ?
F5 P3 F4 83.7(4) . . ?
C00I C19 C18 121.8(9) . . ?
C00I C19 H19 119.0 . . ?
C18 C19 H19 119.2 . . ?
C7 C12 C11 121.0(7) . . ?
C7 C12 H12 119.7 . . ?
C11 C12 H12 119.3 . . ?
C12 C7 C8 116.6(7) . . ?
C12 C7 C6 122.1(6) . . ?
C8 C7 C6 120.6(6) . . ?
C2 C1 C6 118.1(6) . . ?
C2 C1 P1 118.4(6) . . ?
C6 C1 P1 123.1(5) . . ?
C00I C15 C16 119.5(8) . . ?
C00I C15 H15 120.4 . . ?
C16 C15 H15 120.1 . . ?
C9 C10 C11 120.9(7) . . ?
C9 C10 H10 119.7 . . ?
C11 C10 H10 119.3 . . ?
C9 C8 C7 120.4(8) . . ?
C9 C8 H8 119.9 . . ?
C7 C8 H8 119.7 . . ?
C21 N1 C21 112.4(8) 2_656 . ?
C21 N1 H1A 109.3 2_656 . ?
C21 N1 H1A 108.9 . . ?
C21 N1 H1B 108.9 2_656 . ?
C21 N1 H1B 109.3 . . ?
H1A N1 H1B 107.9 . . ?
C10 C9 C8 121.6(8) . . ?
C10 C9 H9 119.1 . . ?
C8 C9 H9 119.3 . . ?
C28 C29 H29A 108.6 . . ?
C28 C29 H29B 110.4 . . ?
H29A C29 H29B 109.5 . . ?
C28 C29 H29C 109.5 . . ?
H29A C29 H29C 109.4 . . ?
H29B C29 H29C 109.4 . . ?
C17 C16 C15 121.9(10) . . ?
C17 C16 H16 118.9 . . ?
C15 C16 H16 119.2 . . ?
C14 C13 H13A 109.5 . . ?
C14 C13 H13B 109.3 . . ?
H13A C13 H13B 109.5 . . ?
C14 C13 H13C 109.7 . . ?
H13A C13 H13C 109.5 . . ?
H13B C13 H13C 109.5 . . ?
C3 C4 C5 120.3(8) . . ?
C3 C4 H4 119.7 . . ?
C5 C4 H4 120.0 . . ?
C1 C2 C3 123.4(8) . . ?
C1 C2 H2 118.2 . . ?
C3 C2 H2 118.4 . . ?
C33 C14 C13 109.3(9) . . ?
C33 C14 C32 110.8(9) . . ?
C13 C14 C32 105.4(9) . . ?
C33 C14 P1 108.7(6) . . ?
C13 C14 P1 106.5(5) . . ?
C32 C14 P1 115.9(7) . . ?
C5 C6 C1 117.2(7) . . ?
C5 C6 C7 115.2(7) . . ?
C1 C6 C7 127.6(6) . . ?
C4 C3 C2 118.3(8) . . ?
C4 C3 H3 120.8 . . ?
C2 C3 H3 120.9 . . ?
C19 C18 C17 119.2(8) . . ?
C19 C18 H18 120.6 . . ?
C17 C18 H18 120.2 . . ?
C10 C11 C12 119.3(9) . . ?
C10 C11 H11 120.3 . . ?
C12 C11 H11 120.4 . . ?
N1 C21 P2 114.0(5) . . ?
N1 C21 H21A 108.6 . . ?
P2 C21 H21A 108.6 . . ?
N1 C21 H21B 108.9 . . ?
P2 C21 H21B 109.0 . . ?
H21A C21 H21B 107.7 . . ?
C16 C17 C18 118.5(8) . . ?
C16 C17 H17 120.4 . . ?
C18 C17 H17 121.1 . . ?
C15 C00I C19 118.8(6) . . ?
C15 C00I P2 122.4(5) . . ?
C19 C00I P2 118.7(6) . . ?
C24 C22 C23 118.9(7) . . ?
C24 C22 P2 120.8(6) . . ?
C23 C22 P2 120.1(6) . . ?
C22 C23 C27 120.6(10) . . ?
C22 C23 H23 119.3 . . ?
C27 C23 H23 120.1 . . ?
C6 C5 C4 122.4(8) . . ?
C6 C5 H5 118.5 . . ?
C4 C5 H5 119.1 . . ?
C22 C24 C25 120.9(9) . . ?
C22 C24 H24 119.0 . . ?
C25 C24 H24 120.0 . . ?
C29 C28 C30 106.3(10) . . ?
C29 C28 C31 108.7(11) . . ?
C30 C28 C31 109.2(10) . . ?
C29 C28 P1 111.3(8) . . ?
C30 C28 P1 117.9(8) . . ?
C31 C28 P1 103.2(7) . . ?
C26 C27 C23 119.2(10) . . ?
C26 C27 H27 120.7 . . ?
C23 C27 H27 120.1 . . ?
C27 C26 C25 120.8(10) . . ?
C27 C26 H26 119.3 . . ?
C25 C26 H26 119.9 . . ?
C24 C25 C26 119.5(10) . . ?
C24 C25 H25 119.9 . . ?
C26 C25 H25 120.5 . . ?
C28 C30 H30A 110.0 . . ?
C28 C30 H30B 109.6 . . ?
H30A C30 H30B 109.5 . . ?
C28 C30 H30C 108.8 . . ?
H30A C30 H30C 109.5 . . ?
H30B C30 H30C 109.5 . . ?
C14 C32 H32A 109.4 . . ?
C14 C32 H32B 109.5 . . ?
H32A C32 H32B 109.5 . . ?
C14 C32 H32C 109.5 . . ?
H32A C32 H32C 109.5 . . ?
H32B C32 H32C 109.5 . . ?
C14 C33 H33A 109.5 . . ?
C14 C33 H33B 109.9 . . ?
H33A C33 H33B 109.4 . . ?
C14 C33 H33C 109.3 . . ?
H33A C33 H33C 109.4 . . ?
H33B C33 H33C 109.4 . . ?
C28 C31 H31A 109.6 . . ?
C28 C31 H31B 109.0 . . ?
H31A C31 H31B 109.5 . . ?
C28 C31 H31C 109.9 . . ?
H31A C31 H31C 109.5 . . ?
H31B C31 H31C 109.4 . . ?

loop_
_geom_bond_atom_site_label_1
_geom_bond_atom_site_label_2
_geom_bond_distance
_geom_bond_site_symmetry_2
_geom_bond_publ_flag
Au1 P2 2.3052(15) . ?
Au1 P1 2.3297(16) . ?
P2 C00I 1.806(6) . ?
P2 C21 1.821(6) . ?
P2 C22 1.828(7) . ?
P1 C1 1.821(7) . ?
P1 C14 1.884(7) . ?
P1 C28 1.870(9) . ?
P3 F1 1.575(14) . ?
P3 F2 1.528(11) . ?
P3 F6 1.521(8) . ?
P3 F3 1.509(13) . ?
P3 F5 1.620(8) . ?
P3 F4 1.630(8) . ?
C19 C00I 1.381(9) . ?
C19 C18 1.387(12) . ?
C19 H19 0.9300 . ?
C12 C7 1.418(9) . ?
C12 C11 1.404(11) . ?
C12 H12 0.9300 . ?
C7 C8 1.410(9) . ?
C7 C6 1.458(9) . ?
C1 C2 1.380(9) . ?
C1 C6 1.429(9) . ?
C15 C00I 1.390(10) . ?
C15 C16 1.405(12) . ?
C15 H15 0.9300 . ?
C10 C9 1.354(19) . ?
C10 C11 1.359(16) . ?
C10 H10 0.9300 . ?
C8 C9 1.375(13) . ?
C8 H8 0.9300 . ?
N1 C21 1.505(8) 2_656 ?
N1 C21 1.505(8) . ?
N1 H1A 0.8900 . ?
N1 H1B 0.8900 . ?
C9 H9 0.9300 . ?
C29 C28 1.501(18) . ?
C29 H29A 0.9605 . ?
C29 H29B 0.9605 . ?
C29 H29C 0.9605 . ?
C16 C17 1.358(17) . ?
C16 H16 0.9300 . ?
C13 C14 1.533(13) . ?
C13 H13A 0.9600 . ?
C13 H13B 0.9600 . ?
C13 H13C 0.9600 . ?
C4 C3 1.392(14) . ?
C4 C5 1.357(13) . ?
C4 H4 0.9300 . ?
C2 C3 1.382(12) . ?
C2 H2 0.9300 . ?
C14 C33 1.508(12) . ?
C14 C32 1.545(14) . ?
C6 C5 1.421(10) . ?
C3 H3 0.9300 . ?
C18 C17 1.420(19) . ?
C18 H18 0.9300 . ?
C11 H11 0.9300 . ?
C21 H21A 0.9700 . ?
C21 H21B 0.9700 . ?
C17 H17 0.9300 . ?
C22 C24 1.395(11) . ?
C22 C23 1.387(10) . ?
C23 C27 1.382(13) . ?
C23 H23 0.9300 . ?
C5 H5 0.9300 . ?
C24 C25 1.376(13) . ?
C24 H24 0.9300 . ?
C28 C30 1.527(13) . ?
C28 C31 1.562(15) . ?
C27 C26 1.396(16) . ?
C27 H27 0.9300 . ?
C26 C25 1.374(16) . ?
C26 H26 0.9300 . ?
C25 H25 0.9300 . ?
C30 H30A 0.9600 . ?
C30 H30B 0.9600 . ?
C30 H30C 0.9600 . ?
C32 H32A 0.9600 . ?
C32 H32B 0.9600 . ?
C32 H32C 0.9600 . ?
C33 H33A 0.9606 . ?
C33 H33B 0.9607 . ?
C33 H33C 0.9606 . ?
C31 H31A 0.9601 . ?
C31 H31B 0.9601 . ?
C31 H31C 0.9601 . ?
